data_7126811
loop_
_publ_author_name
'Hu, Gongfang'
'Jiang, Jianbing Jimmy'
'Kelly, H. Ray'
'Matula, Adam J.'
'Wu, Yueshen'
'Romano, Neyen'
'Mercado, Brandon Q.'
'Wang, Hailiang'
'Batista, Victor S.'
'Crabtree, Robert H.'
'Brudvig, Gary W.'

_publ_section_title
;
 Surprisingly big linker-dependence of activity and selectivity in
 CO<sub>2</sub> reduction by an iridium(i) pincer complex.
;
_journal_issue 64
_journal_name_full 'Chemical communications (Cambridge, England)'
_journal_page_first 9126
_journal_page_last 9129
_journal_paper_doi 10.1039/d0cc03207g
_journal_volume 56
_journal_year 2020
_chemical_formula_moiety 'C22 H41 F6 Ir N3 O P3'
_chemical_formula_sum 'C22 H41 F6 Ir N3 O P3'
_chemical_formula_weight 762.69
_space_group_crystal_system monoclinic
_space_group_IT_number 15
_space_group_name_Hall '-C 2yc'
_space_group_name_H-M_alt 'C 1 2/c 1'
_atom_sites_solution_hydrogens mixed
_atom_sites_solution_primary SHELXT
_atom_sites_solution_secondary difmap
_audit_creation_method SHELXL-2014/7
_audit_update_record
;
2020-05-06 deposited with the CCDC.	2020-07-02 downloaded from the CCDC.
;
_cell_angle_alpha 90
_cell_angle_beta 93.550(2)
_cell_angle_gamma 90
_cell_formula_units_Z 4
_cell_length_a 11.5628(2)
_cell_length_b 11.2503(2)
_cell_length_c 22.9994(5)
_cell_measurement_reflns_used 38245
_cell_measurement_temperature 93(2)
_cell_measurement_theta_max 27.5300
_cell_measurement_theta_min 3.1190
_cell_volume 2986.14(10)
_computing_cell_refinement 'CrysAlisPro 1.171.39.28e (Rigaku OD, 2015)'
_computing_data_collection 'CrysAlisPro 1.171.39.28e (Rigaku OD, 2015)'
_computing_data_reduction 'CrysAlisPro 1.171.39.28e (Rigaku OD, 2015)'
_computing_molecular_graphics 'Olex2 (Dolomanov et al., 2009)'
_computing_publication_material 'CIFTAB-2014/2 (Sheldrick, 2014)'
_computing_structure_refinement 'SHELXL-2014/7 (Sheldrick, 2014)'
_computing_structure_solution 'SHELXT-2014/5 (Sheldrick, 2014)'
_diffrn_ambient_temperature 93(2)
_diffrn_detector_area_resol_mean 5.8
_diffrn_measured_fraction_theta_full 0.997
_diffrn_measured_fraction_theta_max 0.998
_diffrn_measurement_device_type 'Dectris Pilatus 3R'
_diffrn_measurement_method \w
_diffrn_radiation_type MoK\a
_diffrn_radiation_wavelength 0.71073
_diffrn_reflns_av_R_equivalents 0.1175
_diffrn_reflns_av_unetI/netI 0.0295
_diffrn_reflns_Laue_measured_fraction_full 0.997
_diffrn_reflns_Laue_measured_fraction_max 0.998
_diffrn_reflns_limit_h_max 14
_diffrn_reflns_limit_h_min -14
_diffrn_reflns_limit_k_max 14
_diffrn_reflns_limit_k_min -14
_diffrn_reflns_limit_l_max 29
_diffrn_reflns_limit_l_min -2
_diffrn_reflns_number 3424
_diffrn_reflns_point_group_measured_fraction_full 0.997
_diffrn_reflns_point_group_measured_fraction_max 0.998
_diffrn_reflns_theta_full 25.242
_diffrn_reflns_theta_max 27.485
_diffrn_reflns_theta_min 3.026
_diffrn_source 'microfocus rotating anode'
_exptl_absorpt_coefficient_mu 4.690
_exptl_absorpt_correction_T_max 1.00000
_exptl_absorpt_correction_T_min 0.51643
_exptl_absorpt_correction_type multi-scan
_exptl_absorpt_process_details
; 
CrysAlisPro 1.171.39.28e (Rigaku Oxford Diffraction, 2015) 
Empirical absorption correction using spherical harmonics, 
 implemented in SCALE3 ABSPACK scaling algorithm. 
;
_exptl_crystal_colour Yellow
_exptl_crystal_density_diffrn 1.696
_exptl_crystal_description Plate
_exptl_crystal_F_000 1512
_exptl_crystal_size_max 0.100
_exptl_crystal_size_mid 0.100
_exptl_crystal_size_min 0.050
_refine_diff_density_max 3.268
_refine_diff_density_min -9.314
_refine_diff_density_rms 0.250
_refine_ls_extinction_method none
_refine_ls_goodness_of_fit_ref 1.082
_refine_ls_hydrogen_treatment mixed
_refine_ls_matrix_type full
_refine_ls_number_parameters 174
_refine_ls_number_reflns 3424
_refine_ls_number_restraints 0
_refine_ls_restrained_S_all 1.082
_refine_ls_R_factor_all 0.0492
_refine_ls_R_factor_gt 0.0488
_refine_ls_shift/su_max 0.000
_refine_ls_shift/su_mean 0.000
_refine_ls_structure_factor_coef Fsqd
_refine_ls_weighting_details 'w=1/[\s^2^(Fo^2^)+(0.0471P)^2^+102.4701P] where P=(Fo^2^+2Fc^2^)/3'
_refine_ls_weighting_scheme calc
_refine_ls_wR_factor_gt 0.1212
_refine_ls_wR_factor_ref 0.1214
_reflns_Friedel_coverage 0.000
_reflns_number_gt 3388
_reflns_number_total 3424
_reflns_threshold_expression 'I > 2\s(I)'
_cod_data_source_file d0cc03207g2.cif
_cod_data_source_block 007c-18031
_cod_depositor_comments 'Adding full bibliography for 7126811--7126812.cif.'
_cod_original_sg_symbol_H-M 'C 2/c'
_cod_database_code 7126811
_shelx_shelxl_version_number 2014/7
_shelx_space_group_comment
; 
The symmetry employed for this shelxl refinement is uniquely defined 
by the following loop, which should always be used as a source of 
symmetry information in preference to the above space-group names. 
They are only intended as comments. 
;
_shelx_estimated_absorpt_t_min 0.651
_shelx_estimated_absorpt_t_max 0.799

loop_
_space_group_symop_operation_xyz
'x, y, z'
'-x, y, -z+1/2'
'x+1/2, y+1/2, z'
'-x+1/2, y+1/2, -z+1/2'
'-x, -y, -z'
'x, -y, z-1/2'
'-x+1/2, -y+1/2, -z'
'x+1/2, -y+1/2, z-1/2'

loop_
_atom_site_label
_atom_site_type_symbol
_atom_site_fract_x
_atom_site_fract_y
_atom_site_fract_z
_atom_site_U_iso_or_equiv
_atom_site_adp_type
_atom_site_occupancy
_atom_site_site_symmetry_order
_atom_site_calc_flag
_atom_site_refinement_flags_posn
_atom_site_refinement_flags_adp
_atom_site_refinement_flags_occupancy
_atom_site_disorder_assembly
_atom_site_disorder_group
Ir1 Ir 0.5000 0.38631(3) 0.7500 0.00904(12) Uani 1 2 d S T P . .
P1 P 0.50983(16) 0.35947(15) 0.65192(7) 0.0111(3) Uani 1 1 d . . . . .
P2 P 0.5000 0.0000 0.5000 0.0151(5) Uani 1 2 d S . P . .
F1 F 0.3974(5) 0.0460(5) 0.5376(3) 0.0371(13) Uani 1 1 d . . . . .
F2 F 0.4919(5) 0.1196(4) 0.4624(2) 0.0316(12) Uani 1 1 d . . . . .
F3 F 0.4081(5) -0.0632(5) 0.4550(2) 0.0341(12) Uani 1 1 d . . . . .
O1 O 0.5000 0.6520(7) 0.7500 0.043(3) Uani 1 2 d S T P . .
N1 N 0.5000 0.2018(7) 0.7500 0.0122(16) Uani 1 2 d S T P . .
N2 N 0.4996(6) 0.2080(5) 0.6488(3) 0.0137(12) Uani 1 1 d . . . . .
H2 H 0.506(7) 0.174(8) 0.619(4) 0.01(2) Uiso 1 1 d . . . . .
C1 C 0.5000 0.5483(9) 0.7500 0.021(2) Uani 1 2 d S T P . .
C2 C 0.5008(6) 0.1403(6) 0.6986(3) 0.0109(12) Uani 1 1 d . . . . .
C3 C 0.5016(6) 0.0169(6) 0.6978(3) 0.0147(11) Uani 1 1 d . . . . .
H3 H 0.5032 -0.0245 0.6618 0.018 Uiso 1 1 calc R U . . .
C4 C 0.5000 -0.0460(8) 0.7500 0.0147(11) Uani 1 2 d S T P . .
H4 H 0.5000 -0.1304 0.7500 0.018 Uiso 1 2 calc R U P . .
C5 C 0.6557(7) 0.3921(7) 0.6243(3) 0.0196(15) Uani 1 1 d . . . . .
C6 C 0.7420(8) 0.3132(8) 0.6607(4) 0.0288(18) Uani 1 1 d . . . . .
H6A H 0.7378 0.3320 0.7021 0.043 Uiso 1 1 calc R U . . .
H6B H 0.8208 0.3281 0.6490 0.043 Uiso 1 1 calc R U . . .
H6C H 0.7223 0.2293 0.6540 0.043 Uiso 1 1 calc R U . . .
C7 C 0.6869(8) 0.5231(7) 0.6364(4) 0.0251(17) Uani 1 1 d . . . . .
H7A H 0.6285 0.5745 0.6166 0.038 Uiso 1 1 calc R U . . .
H7B H 0.7631 0.5403 0.6220 0.038 Uiso 1 1 calc R U . . .
H7C H 0.6890 0.5380 0.6785 0.038 Uiso 1 1 calc R U . . .
C8 C 0.6633(8) 0.3643(8) 0.5591(4) 0.0267(17) Uani 1 1 d . . . . .
H8A H 0.6379 0.2824 0.5514 0.040 Uiso 1 1 calc R U . . .
H8B H 0.7435 0.3737 0.5484 0.040 Uiso 1 1 calc R U . . .
H8C H 0.6132 0.4191 0.5360 0.040 Uiso 1 1 calc R U . . .
C9 C 0.3847(7) 0.4109(7) 0.6044(3) 0.0188(15) Uani 1 1 d . . . . .
C10 C 0.3934(8) 0.5457(7) 0.5955(4) 0.0234(17) Uani 1 1 d . . . . .
H10A H 0.4072 0.5848 0.6334 0.035 Uiso 1 1 calc R U . . .
H10B H 0.3209 0.5752 0.5764 0.035 Uiso 1 1 calc R U . . .
H10C H 0.4577 0.5632 0.5710 0.035 Uiso 1 1 calc R U . . .
C11 C 0.2770(7) 0.3826(9) 0.6384(4) 0.0292(19) Uani 1 1 d . . . . .
H11A H 0.2785 0.2987 0.6500 0.044 Uiso 1 1 calc R U . . .
H11B H 0.2067 0.3984 0.6136 0.044 Uiso 1 1 calc R U . . .
H11C H 0.2773 0.4327 0.6733 0.044 Uiso 1 1 calc R U . . .
C12 C 0.3699(8) 0.3470(8) 0.5455(4) 0.0253(17) Uani 1 1 d . . . . .
H12A H 0.4378 0.3622 0.5231 0.038 Uiso 1 1 calc R U . . .
H12B H 0.3002 0.3767 0.5238 0.038 Uiso 1 1 calc R U . . .
H12C H 0.3623 0.2613 0.5519 0.038 Uiso 1 1 calc R U . . .

loop_
_atom_site_aniso_label
_atom_site_aniso_U_11
_atom_site_aniso_U_22
_atom_site_aniso_U_33
_atom_site_aniso_U_23
_atom_site_aniso_U_13
_atom_site_aniso_U_12
Ir1 0.01368(18) 0.00687(18) 0.00661(18) 0.000 0.00091(12) 0.000
P1 0.0189(8) 0.0057(7) 0.0089(8) 0.0000(6) 0.0028(6) -0.0013(6)
P2 0.0187(12) 0.0132(12) 0.0138(12) -0.0038(9) 0.0036(10) 0.0002(9)
F1 0.036(3) 0.030(3) 0.048(3) -0.008(2) 0.027(3) 0.000(2)
F2 0.048(3) 0.020(2) 0.027(3) 0.003(2) 0.002(2) -0.002(2)
F3 0.037(3) 0.029(3) 0.035(3) -0.006(2) -0.012(2) -0.006(2)
O1 0.086(8) 0.007(4) 0.037(5) 0.000 0.015(6) 0.000
N1 0.015(4) 0.004(3) 0.018(4) 0.000 0.003(3) 0.000
N2 0.023(3) 0.009(3) 0.009(3) -0.003(2) 0.003(2) 0.001(2)
C1 0.036(6) 0.011(5) 0.015(5) 0.000 0.005(5) 0.000
C2 0.012(3) 0.006(3) 0.014(3) -0.001(2) 0.000(2) 0.000(2)
C3 0.014(3) 0.003(2) 0.026(3) -0.005(2) 0.001(2) 0.002(2)
C4 0.014(3) 0.003(2) 0.026(3) -0.005(2) 0.001(2) 0.002(2)
C5 0.022(4) 0.019(4) 0.018(4) -0.003(3) 0.008(3) -0.003(3)
C6 0.020(4) 0.027(4) 0.041(5) 0.001(4) 0.007(4) 0.001(3)
C7 0.027(4) 0.020(4) 0.029(4) -0.003(3) 0.007(3) -0.005(3)
C8 0.030(4) 0.032(4) 0.020(4) -0.005(3) 0.015(3) -0.010(4)
C9 0.023(4) 0.015(3) 0.018(4) 0.000(3) -0.001(3) 0.003(3)
C10 0.032(4) 0.018(4) 0.020(4) 0.003(3) -0.002(3) 0.007(3)
C11 0.021(4) 0.039(5) 0.027(4) 0.002(4) -0.006(3) 0.006(4)
C12 0.031(4) 0.026(4) 0.017(4) -0.003(3) -0.008(3) 0.005(3)

loop_
_atom_type_symbol
_atom_type_description
_atom_type_scat_dispersion_real
_atom_type_scat_dispersion_imag
_atom_type_scat_source
C C 0.0033 0.0016 'International Tables Vol C Tables 4.2.6.8 and 6.1.1.4'
H H 0.0000 0.0000 'International Tables Vol C Tables 4.2.6.8 and 6.1.1.4'
F F 0.0171 0.0103 'International Tables Vol C Tables 4.2.6.8 and 6.1.1.4'
Ir Ir -1.4442 7.9887 'International Tables Vol C Tables 4.2.6.8 and 6.1.1.4'
N N 0.0061 0.0033 'International Tables Vol C Tables 4.2.6.8 and 6.1.1.4'
O O 0.0106 0.0060 'International Tables Vol C Tables 4.2.6.8 and 6.1.1.4'
P P 0.1023 0.0942 'International Tables Vol C Tables 4.2.6.8 and 6.1.1.4'

loop_
_geom_angle_atom_site_label_1
_geom_angle_atom_site_label_2
_geom_angle_atom_site_label_3
_geom_angle
_geom_angle_site_symmetry_1
_geom_angle_site_symmetry_3
_geom_angle_publ_flag
C1 Ir1 N1 180.0 . . ?
C1 Ir1 P1 97.59(4) . . ?
N1 Ir1 P1 82.41(4) . . ?
C1 Ir1 P1 97.59(4) . 2_656 ?
N1 Ir1 P1 82.41(4) . 2_656 ?
P1 Ir1 P1 164.82(9) . 2_656 ?
N2 P1 C9 103.7(3) . . ?
N2 P1 C5 104.0(3) . . ?
C9 P1 C5 115.2(4) . . ?
N2 P1 Ir1 99.5(2) . . ?
C9 P1 Ir1 117.2(3) . . ?
C5 P1 Ir1 114.1(3) . . ?
F1 P2 F1 180.0 . 5_656 ?
F1 P2 F2 90.0(3) . . ?
F1 P2 F2 90.0(3) 5_656 . ?
F1 P2 F2 90.0(3) . 5_656 ?
F1 P2 F2 90.0(3) 5_656 5_656 ?
F2 P2 F2 180.0 . 5_656 ?
F1 P2 F3 90.5(3) . . ?
F1 P2 F3 89.5(3) 5_656 . ?
F2 P2 F3 90.6(3) . . ?
F2 P2 F3 89.4(3) 5_656 . ?
F1 P2 F3 89.5(3) . 5_656 ?
F1 P2 F3 90.5(3) 5_656 5_656 ?
F2 P2 F3 89.4(3) . 5_656 ?
F2 P2 F3 90.6(3) 5_656 5_656 ?
F3 P2 F3 180.0 . 5_656 ?
C2 N1 C2 119.4(8) 2_656 . ?
C2 N1 Ir1 120.3(4) 2_656 . ?
C2 N1 Ir1 120.3(4) . . ?
C2 N2 P1 121.4(5) . . ?
C2 N2 H2 117(6) . . ?
P1 N2 H2 121(6) . . ?
O1 C1 Ir1 180.0 . . ?
N1 C2 N2 116.0(6) . . ?
N1 C2 C3 121.1(6) . . ?
N2 C2 C3 122.9(6) . . ?
C2 C3 C4 119.7(7) . . ?
C2 C3 H3 120.2 . . ?
C4 C3 H3 120.2 . . ?
C3 C4 C3 119.1(8) . 2_656 ?
C3 C4 H4 120.5 . . ?
C3 C4 H4 120.5 2_656 . ?
C7 C5 C8 110.1(7) . . ?
C7 C5 C6 108.4(7) . . ?
C8 C5 C6 109.7(7) . . ?
C7 C5 P1 109.4(5) . . ?
C8 C5 P1 113.4(6) . . ?
C6 C5 P1 105.6(5) . . ?
C5 C6 H6A 109.5 . . ?
C5 C6 H6B 109.5 . . ?
H6A C6 H6B 109.5 . . ?
C5 C6 H6C 109.5 . . ?
H6A C6 H6C 109.5 . . ?
H6B C6 H6C 109.5 . . ?
C5 C7 H7A 109.5 . . ?
C5 C7 H7B 109.5 . . ?
H7A C7 H7B 109.5 . . ?
C5 C7 H7C 109.5 . . ?
H7A C7 H7C 109.5 . . ?
H7B C7 H7C 109.5 . . ?
C5 C8 H8A 109.5 . . ?
C5 C8 H8B 109.5 . . ?
H8A C8 H8B 109.5 . . ?
C5 C8 H8C 109.5 . . ?
H8A C8 H8C 109.5 . . ?
H8B C8 H8C 109.5 . . ?
C12 C9 C10 110.4(7) . . ?
C12 C9 C11 107.5(7) . . ?
C10 C9 C11 109.4(7) . . ?
C12 C9 P1 114.6(5) . . ?
C10 C9 P1 109.4(5) . . ?
C11 C9 P1 105.2(5) . . ?
C9 C10 H10A 109.5 . . ?
C9 C10 H10B 109.5 . . ?
H10A C10 H10B 109.5 . . ?
C9 C10 H10C 109.5 . . ?
H10A C10 H10C 109.5 . . ?
H10B C10 H10C 109.5 . . ?
C9 C11 H11A 109.5 . . ?
C9 C11 H11B 109.5 . . ?
H11A C11 H11B 109.5 . . ?
C9 C11 H11C 109.5 . . ?
H11A C11 H11C 109.5 . . ?
H11B C11 H11C 109.5 . . ?
C9 C12 H12A 109.5 . . ?
C9 C12 H12B 109.5 . . ?
H12A C12 H12B 109.5 . . ?
C9 C12 H12C 109.5 . . ?
H12A C12 H12C 109.5 . . ?
H12B C12 H12C 109.5 . . ?

loop_
_geom_bond_atom_site_label_1
_geom_bond_atom_site_label_2
_geom_bond_distance
_geom_bond_site_symmetry_2
_geom_bond_publ_flag
Ir1 C1 1.822(10) . ?
Ir1 N1 2.076(8) . ?
Ir1 P1 2.2857(17) . ?
Ir1 P1 2.2858(17) 2_656 ?
P1 N2 1.710(6) . ?
P1 C9 1.850(8) . ?
P1 C5 1.875(8) . ?
P2 F1 1.597(5) . ?
P2 F1 1.597(5) 5_656 ?
P2 F2 1.599(5) . ?
P2 F2 1.599(5) 5_656 ?
P2 F3 1.604(5) . ?
P2 F3 1.604(5) 5_656 ?
O1 C1 1.166(14) . ?
N1 C2 1.371(8) 2_656 ?
N1 C2 1.371(8) . ?
N2 C2 1.374(9) . ?
N2 H2 0.79(9) . ?
C2 C3 1.388(9) . ?
C3 C4 1.395(9) . ?
C3 H3 0.9500 . ?
C4 C3 1.395(9) 2_656 ?
C4 H4 0.9500 . ?
C5 C7 1.539(11) . ?
C5 C8 1.540(11) . ?
C5 C6 1.543(12) . ?
C6 H6A 0.9800 . ?
C6 H6B 0.9800 . ?
C6 H6C 0.9800 . ?
C7 H7A 0.9800 . ?
C7 H7B 0.9800 . ?
C7 H7C 0.9800 . ?
C8 H8A 0.9800 . ?
C8 H8B 0.9800 . ?
C8 H8C 0.9800 . ?
C9 C12 1.534(11) . ?
C9 C10 1.535(11) . ?
C9 C11 1.545(12) . ?
C10 H10A 0.9800 . ?
C10 H10B 0.9800 . ?
C10 H10C 0.9800 . ?
C11 H11A 0.9800 . ?
C11 H11B 0.9800 . ?
C11 H11C 0.9800 . ?
C12 H12A 0.9800 . ?
C12 H12B 0.9800 . ?
C12 H12C 0.9800 . ?

loop_
_geom_torsion_atom_site_label_1
_geom_torsion_atom_site_label_2
_geom_torsion_atom_site_label_3
_geom_torsion_atom_site_label_4
_geom_torsion
_geom_torsion_site_symmetry_1
_geom_torsion_site_symmetry_2
_geom_torsion_site_symmetry_3
_geom_torsion_site_symmetry_4
_geom_torsion_publ_flag
C9 P1 N2 C2 -127.8(6) . . . . ?
C5 P1 N2 C2 111.3(6) . . . . ?
Ir1 P1 N2 C2 -6.7(6) . . . . ?
C2 N1 C2 N2 178.9(7) 2_656 . . . ?
Ir1 N1 C2 N2 -1.1(7) . . . . ?
C2 N1 C2 C3 -0.4(5) 2_656 . . . ?
Ir1 N1 C2 C3 179.6(5) . . . . ?
P1 N2 C2 N1 5.8(8) . . . . ?
P1 N2 C2 C3 -174.9(6) . . . . ?
N1 C2 C3 C4 0.9(10) . . . . ?
N2 C2 C3 C4 -178.4(6) . . . . ?
C2 C3 C4 C3 -0.4(5) . . . 2_656 ?
N2 P1 C5 C7 -168.5(6) . . . . ?
C9 P1 C5 C7 78.7(6) . . . . ?
Ir1 P1 C5 C7 -61.1(6) . . . . ?
N2 P1 C5 C8 68.2(6) . . . . ?
C9 P1 C5 C8 -44.7(7) . . . . ?
Ir1 P1 C5 C8 175.5(5) . . . . ?
N2 P1 C5 C6 -52.0(6) . . . . ?
C9 P1 C5 C6 -164.8(5) . . . . ?
Ir1 P1 C5 C6 55.4(6) . . . . ?
N2 P1 C9 C12 -46.7(7) . . . . ?
C5 P1 C9 C12 66.3(7) . . . . ?
Ir1 P1 C9 C12 -155.2(5) . . . . ?
N2 P1 C9 C10 -171.3(5) . . . . ?
C5 P1 C9 C10 -58.3(6) . . . . ?
Ir1 P1 C9 C10 80.2(6) . . . . ?
N2 P1 C9 C11 71.2(6) . . . . ?
C5 P1 C9 C11 -175.8(5) . . . . ?
Ir1 P1 C9 C11 -37.3(6) . . . . ?
